data_2002560
loop_
_publ_author_name
'Schlueter, D'
'Mueller-Buschbaum, Hk'

_publ_section_title 'Ein Beitrg ueber Ba3 Ca0.8 Sr0.2 Ru2 O9'
_journal_name_full 'Journal of Alloys Compd.'
_journal_page_first L43
_journal_page_last L44
_journal_paper_doi 10.1016/0925-8388(93)90388-4
_journal_volume 190
_journal_year 1993
_chemical_formula_structural 'Ba3 (Ca0.8 Sr0.2) Ru2 O9'
_chemical_formula_sum 'Ba3 Ca0.8 O9 Ru2 Sr0.2'
_chemical_name_systematic
;
Barium calcium strontium ruthenium oxide (3/0.8/0.2/2/9)
;
_space_group_IT_number 176
_symmetry_cell_setting hexagonal
_symmetry_Int_Tables_number 176
_symmetry_space_group_name_Hall '-P 6c'
_symmetry_space_group_name_H-M 'P 63/m'
_cell_angle_alpha 90
_cell_angle_beta 90
_cell_angle_gamma 120
_cell_formula_units_Z 2
_cell_length_a 5.9072(84)
_cell_length_b 5.9072(84)
_cell_length_c 14.600(68)
_cell_volume 441.2
_refine_ls_R_factor_all 0.097
_cod_original_formula_sum 'Ba3 Ca.8 O9 Ru2 Sr.2'
_cod_database_code 2002560

loop_
_symmetry_equiv_pos_as_xyz
x,y,z
-y,x-y,z
y-x,-x,z
-x,-y,1/2+z
y,y-x,1/2+z
x-y,x,1/2+z
-x,-y,-z
y,y-x,-z
x-y,x,-z
x,y,1/2-z
-y,x-y,1/2-z
y-x,-x,1/2-z

loop_
_atom_site_label
_atom_site_type_symbol
_atom_site_symmetry_multiplicity
_atom_site_Wyckoff_symbol
_atom_site_fract_x
_atom_site_fract_y
_atom_site_fract_z
_atom_site_occupancy
_atom_site_attached_hydrogens
_atom_site_calc_flag
Ba1 Ba2+ 2 a 0. 0. 0.25 1. 0 d
Ba2 Ba2+ 4 f 0.3333 0.6667 0.0960(3) 1. 0 d
Ca1 Ca2+ 2 b 0. 0. 0. 0.8 0 d
Sr1 Sr2+ 2 b 0. 0. 0. 0.2 0 d
Ru1 Ru5+ 4 f 0.3333 0.6667 0.8402(4) 1. 0 d
O1 O2- 6 h 0.482(4) 0.518(4) 0.75 1. 0 d
O2 O2- 12 i 0.825(5) 0.182(5) 0.089(2) 1. 0 d

loop_
_atom_type_symbol
_atom_type_oxidation_number
Ba2+ 2.000
Ca2+ 2.000
Sr2+ 2.000
Ru5+ 5.000
O2- -2.000
